data_7717060
loop_
_publ_author_name
'Wong, Wai-Yeung'
'Xie, Zheng'
'Wang, Qiwei'
'Jiang, Lu'
'Li, Junlong'
'Zhang, Baohua'
'Yi, Xiuyu'
'Xie, Zhiyuan'
'Zhao, Jianzhang'

_publ_section_title
;
 Platinum(II) bis(arylacetylide) complexes bearing diarylamino-substituted
 bipyridine ligands for solution-processable phosphorescent OLED
 applications.
;
_journal_issue 39
_journal_name_full 'Dalton transactions (Cambridge, England : 2003)'
_journal_page_first 16322
_journal_page_last 16334
_journal_paper_doi 10.1039/d4dt01799d
_journal_volume 53
_journal_year 2024
_chemical_formula_moiety 'C38 H34 Cl2 N4 Pt, C H2 Cl2'
_chemical_formula_sum 'C39 H36 Cl4 N4 Pt'
_chemical_formula_weight 897.61
_space_group_crystal_system monoclinic
_space_group_IT_number 14
_space_group_name_Hall '-P 2yn'
_space_group_name_H-M_alt 'P 1 21/n 1'
_atom_sites_solution_hydrogens geom
_audit_creation_method SHELXL-2018/3
_audit_update_record
;
2024-06-12 deposited with the CCDC.	2024-09-16 downloaded from the CCDC.
;
_cell_angle_alpha 90
_cell_angle_beta 102.0080(10)
_cell_angle_gamma 90
_cell_formula_units_Z 4
_cell_length_a 15.4350(12)
_cell_length_b 9.4089(7)
_cell_length_c 25.814(2)
_cell_measurement_reflns_used 21912
_cell_measurement_temperature 173(2)
_cell_measurement_theta_max 28.28
_cell_measurement_theta_min 2.55
_cell_volume 3666.8(5)
_computing_structure_refinement 'SHELXL-2018/3 (Sheldrick, 2018)'
_diffrn_ambient_temperature 173(2)
_diffrn_measured_fraction_theta_full 0.984
_diffrn_measured_fraction_theta_max 0.966
_diffrn_measurement_device_type 'Smart CCD'
_diffrn_measurement_method '\w and \f scans'
_diffrn_radiation_type MoK\a
_diffrn_radiation_wavelength 0.71073
_diffrn_reflns_av_R_equivalents 0.0410
_diffrn_reflns_av_unetI/netI 0.0552
_diffrn_reflns_Laue_measured_fraction_full 0.984
_diffrn_reflns_Laue_measured_fraction_max 0.966
_diffrn_reflns_limit_h_max 20
_diffrn_reflns_limit_h_min -20
_diffrn_reflns_limit_k_max 12
_diffrn_reflns_limit_k_min -6
_diffrn_reflns_limit_l_max 34
_diffrn_reflns_limit_l_min -34
_diffrn_reflns_number 21912
_diffrn_reflns_point_group_measured_fraction_full 0.984
_diffrn_reflns_point_group_measured_fraction_max 0.966
_diffrn_reflns_theta_full 25.242
_diffrn_reflns_theta_max 28.282
_diffrn_reflns_theta_min 2.551
_exptl_absorpt_coefficient_mu 4.152
_exptl_absorpt_correction_T_max 0.436
_exptl_absorpt_correction_T_min 0.285
_exptl_absorpt_correction_type multi-scan
_exptl_absorpt_process_details SADABS
_exptl_crystal_colour yellow
_exptl_crystal_density_diffrn 1.626
_exptl_crystal_description block
_exptl_crystal_F_000 1776
_exptl_crystal_size_max 0.32
_exptl_crystal_size_mid 0.26
_exptl_crystal_size_min 0.20
_refine_diff_density_max 1.736
_refine_diff_density_min -2.124
_refine_diff_density_rms 0.129
_refine_ls_extinction_method none
_refine_ls_goodness_of_fit_ref 1.038
_refine_ls_hydrogen_treatment constr
_refine_ls_matrix_type full
_refine_ls_number_parameters 433
_refine_ls_number_reflns 8803
_refine_ls_number_restraints 0
_refine_ls_restrained_S_all 1.038
_refine_ls_R_factor_all 0.0466
_refine_ls_R_factor_gt 0.0352
_refine_ls_shift/su_max 0.002
_refine_ls_shift/su_mean 0.000
_refine_ls_structure_factor_coef Fsqd
_refine_ls_weighting_details 'w=1/[\s^2^(Fo^2^)+(0.0475P)^2^] where P=(Fo^2^+2Fc^2^)/3'
_refine_ls_weighting_scheme calc
_refine_ls_wR_factor_gt 0.0864
_refine_ls_wR_factor_ref 0.0925
_reflns_Friedel_coverage 0.000
_reflns_number_gt 7330
_reflns_number_total 8803
_reflns_threshold_expression 'I > 2\s(I)'
_cod_data_source_file d4dt01799d2.cif
_cod_data_source_block Pt-1
_cod_depositor_comments 'Adding full bibliography for 7717059--7717063.cif.'
_cod_original_sg_symbol_H-M 'P 21/n'
_cod_database_code 7717060
_shelx_shelxl_version_number 2018/3
_shelx_space_group_comment
;
The symmetry employed for this shelxl refinement is uniquely defined
by the following loop, which should always be used as a source of
symmetry information in preference to the above space-group names.
They are only intended as comments.
;

loop_
_space_group_symop_operation_xyz
'x, y, z'
'-x+1/2, y+1/2, -z+1/2'
'-x, -y, -z'
'x-1/2, -y-1/2, z-1/2'

loop_
_atom_site_label
_atom_site_type_symbol
_atom_site_fract_x
_atom_site_fract_y
_atom_site_fract_z
_atom_site_U_iso_or_equiv
_atom_site_adp_type
_atom_site_occupancy
_atom_site_site_symmetry_order
_atom_site_calc_flag
_atom_site_refinement_flags_posn
_atom_site_refinement_flags_adp
_atom_site_refinement_flags_occupancy
_atom_site_disorder_assembly
_atom_site_disorder_group
C1 C 0.7684(2) 0.0091(4) 0.11620(14) 0.0292(8) Uani 1 1 d . . . . .
H1A H 0.822113 -0.033458 0.111566 0.035 Uiso 1 1 calc R U . . .
C2 C 0.7731(2) 0.1330(4) 0.14470(15) 0.0298(8) Uani 1 1 d . . . . .
H2A H 0.829065 0.173705 0.159563 0.036 Uiso 1 1 calc R U . . .
C3 C 0.6947(2) 0.1999(4) 0.15188(14) 0.0248(7) Uani 1 1 d . . . . .
C4 C 0.6148(2) 0.1316(4) 0.12945(14) 0.0238(7) Uani 1 1 d . . . . .
H4A H 0.560181 0.171497 0.133682 0.029 Uiso 1 1 calc R U . . .
C5 C 0.6150(2) 0.0077(4) 0.10148(13) 0.0222(7) Uani 1 1 d . . . . .
C6 C 0.7791(2) 0.3899(4) 0.20391(14) 0.0267(8) Uani 1 1 d . . . . .
C7 C 0.8303(3) 0.3360(4) 0.25036(15) 0.0308(8) Uani 1 1 d . . . . .
H7A H 0.810568 0.256178 0.267266 0.037 Uiso 1 1 calc R U . . .
C8 C 0.9101(3) 0.3999(4) 0.27165(15) 0.0314(8) Uani 1 1 d . . . . .
H8A H 0.945458 0.361876 0.303161 0.038 Uiso 1 1 calc R U . . .
C9 C 0.9406(3) 0.5180(4) 0.24854(15) 0.0310(8) Uani 1 1 d . . . . .
C10 C 0.8874(3) 0.5713(5) 0.20229(16) 0.0377(10) Uani 1 1 d . . . . .
H10A H 0.906218 0.652981 0.185993 0.045 Uiso 1 1 calc R U . . .
C11 C 0.8077(3) 0.5076(5) 0.17968(16) 0.0364(9) Uani 1 1 d . . . . .
H11A H 0.772711 0.544157 0.147776 0.044 Uiso 1 1 calc R U . . .
C12 C 1.0289(3) 0.5855(5) 0.27188(17) 0.0408(10) Uani 1 1 d . . . . .
H12A H 1.038609 0.666936 0.250120 0.061 Uiso 1 1 calc R U . . .
H12B H 1.029093 0.617649 0.308010 0.061 Uiso 1 1 calc R U . . .
H12C H 1.076236 0.515640 0.272635 0.061 Uiso 1 1 calc R U . . .
C13 C 0.6175(2) 0.4078(4) 0.17808(14) 0.0255(7) Uani 1 1 d . . . . .
C14 C 0.5928(3) 0.4430(4) 0.22474(15) 0.0346(9) Uani 1 1 d . . . . .
H14A H 0.626065 0.408878 0.257543 0.042 Uiso 1 1 calc R U . . .
C15 C 0.5194(3) 0.5284(5) 0.22362(17) 0.0392(10) Uani 1 1 d . . . . .
H15A H 0.503624 0.554001 0.256040 0.047 Uiso 1 1 calc R U . . .
C16 C 0.4683(3) 0.5777(4) 0.17627(17) 0.0340(9) Uani 1 1 d . . . . .
C17 C 0.4946(3) 0.5417(4) 0.13025(16) 0.0368(9) Uani 1 1 d . . . . .
H17A H 0.460987 0.574603 0.097363 0.044 Uiso 1 1 calc R U . . .
C18 C 0.5688(3) 0.4588(4) 0.13059(15) 0.0333(9) Uani 1 1 d . . . . .
H18A H 0.586196 0.436929 0.098305 0.040 Uiso 1 1 calc R U . . .
C19 C 0.3895(3) 0.6707(5) 0.1753(2) 0.0512(12) Uani 1 1 d . . . . .
H19A H 0.380924 0.684634 0.211526 0.077 Uiso 1 1 calc R U . . .
H19B H 0.399088 0.762903 0.159780 0.077 Uiso 1 1 calc R U . . .
H19C H 0.336736 0.625457 0.153969 0.077 Uiso 1 1 calc R U . . .
C20 C 0.5331(2) -0.0655(4) 0.07428(13) 0.0217(7) Uani 1 1 d . . . . .
C21 C 0.4494(2) -0.0250(4) 0.07833(14) 0.0245(7) Uani 1 1 d . . . . .
H21A H 0.441790 0.049713 0.101735 0.029 Uiso 1 1 calc R U . . .
C22 C 0.3746(2) -0.0937(4) 0.04787(14) 0.0237(7) Uani 1 1 d . . . . .
C23 C 0.3919(2) -0.1959(4) 0.01130(14) 0.0260(7) Uani 1 1 d . . . . .
H23A H 0.344365 -0.237041 -0.013466 0.031 Uiso 1 1 calc R U . . .
C24 C 0.4769(3) -0.2355(4) 0.01155(15) 0.0271(8) Uani 1 1 d . . . . .
H24A H 0.486299 -0.309504 -0.011706 0.033 Uiso 1 1 calc R U . . .
C25 C 0.2763(2) 0.0410(4) 0.09288(14) 0.0249(7) Uani 1 1 d . . . . .
C26 C 0.2928(3) 0.1842(4) 0.08682(16) 0.0327(9) Uani 1 1 d . . . . .
H26A H 0.311707 0.216684 0.056114 0.039 Uiso 1 1 calc R U . . .
C27 C 0.2817(3) 0.2797(4) 0.12564(16) 0.0351(10) Uani 1 1 d . . . . .
H27A H 0.294125 0.377439 0.121434 0.042 Uiso 1 1 calc R U . . .
C28 C 0.2528(3) 0.2362(4) 0.17070(16) 0.0303(9) Uani 1 1 d . . . . .
C29 C 0.2335(3) 0.0923(4) 0.17496(15) 0.0318(8) Uani 1 1 d . . . . .
H29A H 0.211103 0.060213 0.204503 0.038 Uiso 1 1 calc R U . . .
C30 C 0.2465(2) -0.0043(4) 0.13705(14) 0.0273(8) Uani 1 1 d . . . . .
H30A H 0.234809 -0.102285 0.141303 0.033 Uiso 1 1 calc R U . . .
C31 C 0.2439(4) 0.3394(5) 0.21370(18) 0.0511(12) Uani 1 1 d . . . . .
H31A H 0.222802 0.289052 0.241944 0.077 Uiso 1 1 calc R U . . .
H31B H 0.301624 0.382570 0.228162 0.077 Uiso 1 1 calc R U . . .
H31C H 0.201390 0.413796 0.199041 0.077 Uiso 1 1 calc R U . . .
C32 C 0.2130(2) -0.1327(4) 0.02462(14) 0.0263(8) Uani 1 1 d . . . . .
C33 C 0.1430(3) -0.0521(4) -0.00162(15) 0.0330(9) Uani 1 1 d . . . . .
H33A H 0.146177 0.048664 -0.000302 0.040 Uiso 1 1 calc R U . . .
C34 C 0.0679(3) -0.1186(5) -0.02992(18) 0.0446(11) Uani 1 1 d . . . . .
H34A H 0.019430 -0.062366 -0.047312 0.054 Uiso 1 1 calc R U . . .
C35 C 0.0619(3) -0.2654(5) -0.0335(2) 0.0481(13) Uani 1 1 d . . . . .
C36 C 0.1323(3) -0.3447(5) -0.00651(19) 0.0442(11) Uani 1 1 d . . . . .
H36A H 0.129291 -0.445452 -0.008115 0.053 Uiso 1 1 calc R U . . .
C37 C 0.2073(3) -0.2797(4) 0.02289(18) 0.0339(9) Uani 1 1 d . . . . .
H37A H 0.254642 -0.335854 0.041777 0.041 Uiso 1 1 calc R U . . .
C38 C -0.0203(4) -0.3367(8) -0.0653(3) 0.087(2) Uani 1 1 d . . . . .
H38A H -0.062855 -0.264030 -0.081557 0.131 Uiso 1 1 calc R U . . .
H38B H -0.003971 -0.395665 -0.093082 0.131 Uiso 1 1 calc R U . . .
H38C H -0.047177 -0.396558 -0.041846 0.131 Uiso 1 1 calc R U . . .
C39 C 0.0498(3) 0.7621(6) 0.1110(2) 0.0523(14) Uani 1 1 d . . . . .
H39A H 0.074249 0.809880 0.082981 0.063 Uiso 1 1 calc R U . . .
H39B H -0.004700 0.711110 0.093723 0.063 Uiso 1 1 calc R U . . .
Cl1 Cl 0.82370(7) -0.28780(10) 0.06373(4) 0.0329(2) Uani 1 1 d . . . . .
Cl2 Cl 0.64274(7) -0.44171(10) 0.00373(4) 0.0330(2) Uani 1 1 d . . . . .
Cl3 Cl 0.12799(8) 0.63864(14) 0.14461(5) 0.0534(3) Uani 1 1 d . . . . .
Cl4 Cl 0.02334(8) 0.89007(15) 0.15460(5) 0.0556(3) Uani 1 1 d . . . . .
N1 N 0.69161(19) -0.0551(3) 0.09453(11) 0.0228(6) Uani 1 1 d . . . . .
N2 N 0.6961(2) 0.3247(3) 0.17930(12) 0.0281(7) Uani 1 1 d . . . . .
N3 N 0.54849(19) -0.1758(3) 0.04287(11) 0.0222(6) Uani 1 1 d . . . . .
N4 N 0.2907(2) -0.0614(3) 0.05409(12) 0.0263(7) Uani 1 1 d . . . . .
Pt1 Pt 0.67520(2) -0.23498(2) 0.05141(2) 0.02252(6) Uani 1 1 d . . . . .

loop_
_atom_site_aniso_label
_atom_site_aniso_U_11
_atom_site_aniso_U_22
_atom_site_aniso_U_33
_atom_site_aniso_U_23
_atom_site_aniso_U_13
_atom_site_aniso_U_12
C1 0.0240(19) 0.033(2) 0.0311(19) -0.0111(16) 0.0068(15) -0.0024(15)
C2 0.0224(18) 0.035(2) 0.0321(19) -0.0111(16) 0.0053(15) -0.0075(15)
C3 0.0258(19) 0.0274(18) 0.0218(16) -0.0042(15) 0.0059(14) -0.0030(15)
C4 0.0224(17) 0.0218(17) 0.0281(18) -0.0037(14) 0.0075(14) -0.0045(14)
C5 0.0243(18) 0.0242(17) 0.0190(15) 0.0001(13) 0.0066(14) -0.0037(14)
C6 0.0246(18) 0.0275(19) 0.0277(18) -0.0074(15) 0.0044(15) -0.0028(15)
C7 0.034(2) 0.0235(19) 0.035(2) -0.0015(16) 0.0054(17) -0.0033(16)
C8 0.031(2) 0.030(2) 0.0299(19) -0.0011(16) -0.0011(16) 0.0039(16)
C9 0.028(2) 0.036(2) 0.0268(18) -0.0083(16) 0.0017(16) -0.0055(16)
C10 0.035(2) 0.037(2) 0.038(2) 0.0049(18) -0.0003(18) -0.0117(18)
C11 0.032(2) 0.041(2) 0.032(2) 0.0047(18) -0.0034(17) -0.0078(18)
C12 0.027(2) 0.055(3) 0.038(2) -0.004(2) 0.0027(18) -0.014(2)
C13 0.0267(19) 0.0219(17) 0.0273(18) -0.0046(14) 0.0041(15) -0.0044(14)
C14 0.044(2) 0.034(2) 0.0256(19) 0.0008(16) 0.0065(17) 0.0057(18)
C15 0.050(3) 0.039(2) 0.033(2) 0.0003(18) 0.019(2) 0.008(2)
C16 0.029(2) 0.0242(19) 0.050(2) 0.0010(17) 0.0113(18) -0.0043(16)
C17 0.039(2) 0.031(2) 0.035(2) 0.0047(17) -0.0039(18) 0.0020(18)
C18 0.036(2) 0.037(2) 0.0261(19) -0.0045(16) 0.0047(17) -0.0031(17)
C19 0.038(3) 0.038(3) 0.078(4) -0.002(2) 0.012(2) 0.006(2)
C20 0.0242(18) 0.0200(16) 0.0219(16) -0.0024(13) 0.0069(14) -0.0033(13)
C21 0.0242(18) 0.0248(18) 0.0257(17) -0.0054(14) 0.0085(15) -0.0041(14)
C22 0.0251(18) 0.0221(17) 0.0259(17) -0.0016(14) 0.0099(15) -0.0024(14)
C23 0.0253(19) 0.0260(18) 0.0269(18) -0.0043(15) 0.0056(15) -0.0061(15)
C24 0.034(2) 0.0228(18) 0.0251(18) -0.0067(14) 0.0078(16) -0.0058(15)
C25 0.0198(17) 0.0244(18) 0.0291(18) -0.0034(15) 0.0018(14) 0.0000(14)
C26 0.042(2) 0.0261(19) 0.032(2) -0.0030(16) 0.0128(18) -0.0057(17)
C27 0.052(3) 0.0214(19) 0.033(2) -0.0025(16) 0.012(2) -0.0055(17)
C28 0.035(2) 0.0257(19) 0.030(2) -0.0022(15) 0.0063(17) 0.0034(15)
C29 0.039(2) 0.032(2) 0.0245(18) 0.0021(16) 0.0084(17) -0.0001(17)
C30 0.0279(19) 0.0223(18) 0.0319(19) 0.0007(15) 0.0067(16) -0.0026(15)
C31 0.081(4) 0.037(3) 0.038(2) -0.009(2) 0.018(2) 0.004(2)
C32 0.0220(18) 0.031(2) 0.0280(18) -0.0088(15) 0.0094(15) -0.0059(15)
C33 0.032(2) 0.031(2) 0.035(2) -0.0010(17) 0.0043(17) -0.0016(16)
C34 0.031(2) 0.056(3) 0.043(2) 0.000(2) -0.0011(19) -0.001(2)
C35 0.033(3) 0.062(3) 0.048(3) -0.017(2) 0.003(2) -0.013(2)
C36 0.040(3) 0.035(2) 0.060(3) -0.020(2) 0.015(2) -0.0148(19)
C37 0.027(2) 0.027(2) 0.049(3) -0.0051(18) 0.0111(19) -0.0024(16)
C38 0.055(4) 0.103(6) 0.090(5) -0.030(4) -0.014(3) -0.034(4)
C39 0.029(2) 0.083(4) 0.044(3) -0.008(2) 0.005(2) 0.004(2)
Cl1 0.0273(5) 0.0297(5) 0.0417(5) -0.0037(4) 0.0072(4) 0.0024(4)
Cl2 0.0351(5) 0.0244(4) 0.0423(5) -0.0111(4) 0.0149(4) -0.0055(4)
Cl3 0.0530(7) 0.0491(7) 0.0559(7) 0.0020(6) 0.0065(6) -0.0064(6)
Cl4 0.0475(7) 0.0600(8) 0.0616(7) -0.0123(6) 0.0164(6) -0.0079(6)
N1 0.0245(15) 0.0220(15) 0.0219(14) -0.0056(11) 0.0051(12) -0.0034(12)
N2 0.0242(16) 0.0256(16) 0.0330(17) -0.0076(13) 0.0024(13) -0.0044(13)
N3 0.0233(15) 0.0219(15) 0.0210(14) -0.0039(12) 0.0035(12) -0.0043(12)
N4 0.0221(15) 0.0262(16) 0.0314(16) -0.0096(13) 0.0074(13) -0.0041(12)
Pt1 0.02436(9) 0.02031(8) 0.02413(8) -0.00287(5) 0.00788(6) -0.00227(5)

loop_
_atom_type_symbol
_atom_type_description
_atom_type_scat_dispersion_real
_atom_type_scat_dispersion_imag
_atom_type_scat_source
C C 0.0033 0.0016 'International Tables Vol C Tables 4.2.6.8 and 6.1.1.4'
H H 0.0000 0.0000 'International Tables Vol C Tables 4.2.6.8 and 6.1.1.4'
N N 0.0061 0.0033 'International Tables Vol C Tables 4.2.6.8 and 6.1.1.4'
Cl Cl 0.1484 0.1585 'International Tables Vol C Tables 4.2.6.8 and 6.1.1.4'
Pt Pt -1.7033 8.3905 'International Tables Vol C Tables 4.2.6.8 and 6.1.1.4'

loop_
_geom_angle_atom_site_label_1
_geom_angle_atom_site_label_2
_geom_angle_atom_site_label_3
_geom_angle
_geom_angle_site_symmetry_1
_geom_angle_site_symmetry_3
_geom_angle_publ_flag
N1 C1 C2 123.2(3) . . ?
N1 C1 H1A 118.4 . . ?
C2 C1 H1A 118.4 . . ?
C1 C2 C3 119.9(3) . . ?
C1 C2 H2A 120.0 . . ?
C3 C2 H2A 120.0 . . ?
N2 C3 C4 121.6(3) . . ?
N2 C3 C2 121.9(3) . . ?
C4 C3 C2 116.4(3) . . ?
C5 C4 C3 120.6(3) . . ?
C5 C4 H4A 119.7 . . ?
C3 C4 H4A 119.7 . . ?
N1 C5 C4 122.2(3) . . ?
N1 C5 C20 114.4(3) . . ?
C4 C5 C20 123.4(3) . . ?
C11 C6 C7 120.3(3) . . ?
C11 C6 N2 118.5(3) . . ?
C7 C6 N2 121.3(3) . . ?
C8 C7 C6 119.1(4) . . ?
C8 C7 H7A 120.5 . . ?
C6 C7 H7A 120.5 . . ?
C7 C8 C9 122.1(4) . . ?
C7 C8 H8A 118.9 . . ?
C9 C8 H8A 118.9 . . ?
C8 C9 C10 117.7(4) . . ?
C8 C9 C12 121.5(4) . . ?
C10 C9 C12 120.8(4) . . ?
C11 C10 C9 121.2(4) . . ?
C11 C10 H10A 119.4 . . ?
C9 C10 H10A 119.4 . . ?
C10 C11 C6 119.6(4) . . ?
C10 C11 H11A 120.2 . . ?
C6 C11 H11A 120.2 . . ?
C9 C12 H12A 109.5 . . ?
C9 C12 H12B 109.5 . . ?
H12A C12 H12B 109.5 . . ?
C9 C12 H12C 109.5 . . ?
H12A C12 H12C 109.5 . . ?
H12B C12 H12C 109.5 . . ?
C14 C13 C18 119.6(4) . . ?
C14 C13 N2 119.8(3) . . ?
C18 C13 N2 120.5(3) . . ?
C13 C14 C15 119.7(4) . . ?
C13 C14 H14A 120.2 . . ?
C15 C14 H14A 120.2 . . ?
C14 C15 C16 121.7(4) . . ?
C14 C15 H15A 119.2 . . ?
C16 C15 H15A 119.2 . . ?
C17 C16 C15 117.5(4) . . ?
C17 C16 C19 121.0(4) . . ?
C15 C16 C19 121.4(4) . . ?
C16 C17 C18 121.8(4) . . ?
C16 C17 H17A 119.1 . . ?
C18 C17 H17A 119.1 . . ?
C17 C18 C13 119.8(4) . . ?
C17 C18 H18A 120.1 . . ?
C13 C18 H18A 120.1 . . ?
C16 C19 H19A 109.5 . . ?
C16 C19 H19B 109.5 . . ?
H19A C19 H19B 109.5 . . ?
C16 C19 H19C 109.5 . . ?
H19A C19 H19C 109.5 . . ?
H19B C19 H19C 109.5 . . ?
N3 C20 C21 122.6(3) . . ?
N3 C20 C5 113.4(3) . . ?
C21 C20 C5 124.0(3) . . ?
C20 C21 C22 120.3(3) . . ?
C20 C21 H21A 119.9 . . ?
C22 C21 H21A 119.9 . . ?
N4 C22 C23 122.9(3) . . ?
N4 C22 C21 121.1(3) . . ?
C23 C22 C21 116.0(3) . . ?
C24 C23 C22 120.0(3) . . ?
C24 C23 H23A 120.0 . . ?
C22 C23 H23A 120.0 . . ?
N3 C24 C23 123.8(3) . . ?
N3 C24 H24A 118.1 . . ?
C23 C24 H24A 118.1 . . ?
C30 C25 C26 119.5(3) . . ?
C30 C25 N4 119.5(3) . . ?
C26 C25 N4 120.9(3) . . ?
C27 C26 C25 119.8(4) . . ?
C27 C26 H26A 120.1 . . ?
C25 C26 H26A 120.1 . . ?
C26 C27 C28 121.6(4) . . ?
C26 C27 H27A 119.2 . . ?
C28 C27 H27A 119.2 . . ?
C27 C28 C29 117.5(4) . . ?
C27 C28 C31 121.5(4) . . ?
C29 C28 C31 121.0(4) . . ?
C30 C29 C28 121.2(4) . . ?
C30 C29 H29A 119.4 . . ?
C28 C29 H29A 119.4 . . ?
C29 C30 C25 120.2(3) . . ?
C29 C30 H30A 119.9 . . ?
C25 C30 H30A 119.9 . . ?
C28 C31 H31A 109.5 . . ?
C28 C31 H31B 109.5 . . ?
H31A C31 H31B 109.5 . . ?
C28 C31 H31C 109.5 . . ?
H31A C31 H31C 109.5 . . ?
H31B C31 H31C 109.5 . . ?
C33 C32 C37 119.7(4) . . ?
C33 C32 N4 119.0(4) . . ?
C37 C32 N4 121.3(3) . . ?
C32 C33 C34 119.7(4) . . ?
C32 C33 H33A 120.1 . . ?
C34 C33 H33A 120.1 . . ?
C33 C34 C35 121.6(4) . . ?
C33 C34 H34A 119.2 . . ?
C35 C34 H34A 119.2 . . ?
C36 C35 C34 118.0(4) . . ?
C36 C35 C38 121.0(5) . . ?
C34 C35 C38 121.0(5) . . ?
C35 C36 C37 121.2(4) . . ?
C35 C36 H36A 119.4 . . ?
C37 C36 H36A 119.4 . . ?
C32 C37 C36 119.8(4) . . ?
C32 C37 H37A 120.1 . . ?
C36 C37 H37A 120.1 . . ?
C35 C38 H38A 109.5 . . ?
C35 C38 H38B 109.5 . . ?
H38A C38 H38B 109.5 . . ?
C35 C38 H38C 109.5 . . ?
H38A C38 H38C 109.5 . . ?
H38B C38 H38C 109.5 . . ?
Cl4 C39 Cl3 111.2(3) . . ?
Cl4 C39 H39A 109.4 . . ?
Cl3 C39 H39A 109.4 . . ?
Cl4 C39 H39B 109.4 . . ?
Cl3 C39 H39B 109.4 . . ?
H39A C39 H39B 108.0 . . ?
C1 N1 C5 117.6(3) . . ?
C1 N1 Pt1 127.3(3) . . ?
C5 N1 Pt1 115.1(2) . . ?
C3 N2 C13 122.2(3) . . ?
C3 N2 C6 120.6(3) . . ?
C13 N2 C6 116.5(3) . . ?
C24 N3 C20 116.7(3) . . ?
C24 N3 Pt1 127.6(3) . . ?
C20 N3 Pt1 115.6(2) . . ?
C22 N4 C25 121.0(3) . . ?
C22 N4 C32 122.4(3) . . ?
C25 N4 C32 116.5(3) . . ?
N3 Pt1 N1 80.47(12) . . ?
N3 Pt1 Cl2 94.44(8) . . ?
N1 Pt1 Cl2 174.42(8) . . ?
N3 Pt1 Cl1 176.02(8) . . ?
N1 Pt1 Cl1 95.63(9) . . ?
Cl2 Pt1 Cl1 89.49(3) . . ?

loop_
_geom_bond_atom_site_label_1
_geom_bond_atom_site_label_2
_geom_bond_distance
_geom_bond_site_symmetry_2
_geom_bond_publ_flag
C1 N1 1.344(4) . ?
C1 C2 1.373(5) . ?
C1 H1A 0.9500 . ?
C2 C3 1.410(5) . ?
C2 H2A 0.9500 . ?
C3 N2 1.369(5) . ?
C3 C4 1.404(5) . ?
C4 C5 1.371(5) . ?
C4 H4A 0.9500 . ?
C5 N1 1.367(4) . ?
C5 C20 1.482(5) . ?
C6 C11 1.388(5) . ?
C6 C7 1.387(5) . ?
C6 N2 1.443(4) . ?
C7 C8 1.378(5) . ?
C7 H7A 0.9500 . ?
C8 C9 1.389(5) . ?
C8 H8A 0.9500 . ?
C9 C10 1.394(5) . ?
C9 C12 1.511(5) . ?
C10 C11 1.384(5) . ?
C10 H10A 0.9500 . ?
C11 H11A 0.9500 . ?
C12 H12A 0.9800 . ?
C12 H12B 0.9800 . ?
C12 H12C 0.9800 . ?
C13 C14 1.377(5) . ?
C13 C18 1.384(5) . ?
C13 N2 1.438(5) . ?
C14 C15 1.385(6) . ?
C14 H14A 0.9500 . ?
C15 C16 1.390(6) . ?
C15 H15A 0.9500 . ?
C16 C17 1.376(6) . ?
C16 C19 1.494(6) . ?
C17 C18 1.384(6) . ?
C17 H17A 0.9500 . ?
C18 H18A 0.9500 . ?
C19 H19A 0.9800 . ?
C19 H19B 0.9800 . ?
C19 H19C 0.9800 . ?
C20 N3 1.368(4) . ?
C20 C21 1.371(5) . ?
C21 C22 1.411(5) . ?
C21 H21A 0.9500 . ?
C22 N4 1.372(4) . ?
C22 C23 1.411(5) . ?
C23 C24 1.362(6) . ?
C23 H23A 0.9500 . ?
C24 N3 1.348(5) . ?
C24 H24A 0.9500 . ?
C25 C30 1.383(5) . ?
C25 C26 1.387(5) . ?
C25 N4 1.440(4) . ?
C26 C27 1.383(5) . ?
C26 H26A 0.9500 . ?
C27 C28 1.391(6) . ?
C27 H27A 0.9500 . ?
C28 C29 1.396(5) . ?
C28 C31 1.502(6) . ?
C29 C30 1.380(5) . ?
C29 H29A 0.9500 . ?
C30 H30A 0.9500 . ?
C31 H31A 0.9800 . ?
C31 H31B 0.9800 . ?
C31 H31C 0.9800 . ?
C32 C33 1.377(5) . ?
C32 C37 1.386(5) . ?
C32 N4 1.445(4) . ?
C33 C34 1.384(6) . ?
C33 H33A 0.9500 . ?
C34 C35 1.385(6) . ?
C34 H34A 0.9500 . ?
C35 C36 1.381(7) . ?
C35 C38 1.517(7) . ?
C36 C37 1.387(6) . ?
C36 H36A 0.9500 . ?
C37 H37A 0.9500 . ?
C38 H38A 0.9800 . ?
C38 H38B 0.9800 . ?
C38 H38C 0.9800 . ?
C39 Cl4 1.754(5) . ?
C39 Cl3 1.767(5) . ?
C39 H39A 0.9900 . ?
C39 H39B 0.9900 . ?
Cl1 Pt1 2.3018(10) . ?
Cl2 Pt1 2.3006(9) . ?
N1 Pt1 2.012(3) . ?
N3 Pt1 2.001(3) . ?
